data_7716754
loop_
_publ_author_name
'Dong, Wen-Shuai'
'Mei, Hao-Zheng'
'Yu, Qi-Yao'
'Xu, Mei-Qi'
'Li, Zong-You'
'Zhang, Jian-Guo'

_publ_section_title
;
 Structure and performance regulation of energetic complexes through
 multifunctional molecular self-assembly.
;
_journal_issue 33
_journal_name_full 'Dalton transactions (Cambridge, England : 2003)'
_journal_page_first 13925
_journal_page_last 13932
_journal_paper_doi 10.1039/d4dt00830h
_journal_volume 53
_journal_year 2024
_chemical_formula_sum 'C6 H18 Cu N8 O9'
_chemical_formula_weight 409.82
_space_group_crystal_system monoclinic
_space_group_IT_number 14
_space_group_name_Hall '-P 2yn'
_space_group_name_H-M_alt 'P 1 21/n 1'
_atom_sites_solution_hydrogens mixed
_audit_creation_method SHELXL-2019/2
_audit_update_record
;
2024-07-19 deposited with the CCDC.	2024-07-23 downloaded from the CCDC.
;
_cell_angle_alpha 90
_cell_angle_beta 105.080(4)
_cell_angle_gamma 90
_cell_formula_units_Z 4
_cell_length_a 9.0943(11)
_cell_length_b 13.4408(15)
_cell_length_c 12.7697(12)
_cell_measurement_reflns_used 2279
_cell_measurement_temperature 293(2)
_cell_measurement_theta_max 26.243
_cell_measurement_theta_min 2.242
_cell_volume 1507.1(3)
_computing_data_collection 'APEX2 (Bruker AXS Inc., Madison, Wisconsin, USA, 2012)'
_computing_molecular_graphics 'Olex2 1.5-alpha (Dolomanov et al., 2009)'
_computing_publication_material 'Olex2 1.5-alpha (Dolomanov et al., 2009)'
_computing_structure_refinement 'SHELXL-2019/2 (Sheldrick, 2019)'
_computing_structure_solution 'SHELXL-2019/2 (Sheldrick, 2019)'
_diffrn_ambient_temperature 293(2)
_diffrn_measured_fraction_theta_full 0.997
_diffrn_measured_fraction_theta_max 0.997
_diffrn_measurement_device_type 'CCD area detector'
_diffrn_measurement_method 'phi and omega scans'
_diffrn_radiation_type MoK\a
_diffrn_radiation_wavelength 0.71073
_diffrn_reflns_av_R_equivalents 0.0725
_diffrn_reflns_av_unetI/netI 0.0737
_diffrn_reflns_Laue_measured_fraction_full 0.997
_diffrn_reflns_Laue_measured_fraction_max 0.997
_diffrn_reflns_limit_h_max 9
_diffrn_reflns_limit_h_min -10
_diffrn_reflns_limit_k_max 13
_diffrn_reflns_limit_k_min -15
_diffrn_reflns_limit_l_max 15
_diffrn_reflns_limit_l_min -15
_diffrn_reflns_number 7201
_diffrn_reflns_point_group_measured_fraction_full 0.997
_diffrn_reflns_point_group_measured_fraction_max 0.997
_diffrn_reflns_theta_full 25.020
_diffrn_reflns_theta_max 25.020
_diffrn_reflns_theta_min 2.241
_exptl_absorpt_coefficient_mu 1.515
_exptl_absorpt_correction_T_max 0.7827
_exptl_absorpt_correction_T_min 0.5488
_exptl_absorpt_correction_type multi-scan
_exptl_absorpt_process_details sadabs
_exptl_crystal_colour block
_exptl_crystal_density_diffrn 1.806
_exptl_crystal_description brown
_exptl_crystal_F_000 844
_exptl_crystal_size_max 0.450
_exptl_crystal_size_mid 0.400
_exptl_crystal_size_min 0.170
_refine_diff_density_max 0.904
_refine_diff_density_min -0.504
_refine_diff_density_rms 0.105
_refine_ls_extinction_method none
_refine_ls_goodness_of_fit_ref 1.071
_refine_ls_hydrogen_treatment constr
_refine_ls_matrix_type full
_refine_ls_number_parameters 217
_refine_ls_number_reflns 2648
_refine_ls_number_restraints 18
_refine_ls_restrained_S_all 1.097
_refine_ls_R_factor_all 0.0877
_refine_ls_R_factor_gt 0.0558
_refine_ls_shift/su_max 0.000
_refine_ls_shift/su_mean 0.000
_refine_ls_structure_factor_coef Fsqd
_refine_ls_weighting_details 'w=1/[\s^2^(Fo^2^)+(0.0814P)^2^+1.5438P] where P=(Fo^2^+2Fc^2^)/3'
_refine_ls_weighting_scheme calc
_refine_ls_wR_factor_gt 0.1525
_refine_ls_wR_factor_ref 0.1702
_reflns_Friedel_coverage 0.000
_reflns_number_gt 1795
_reflns_number_total 2648
_reflns_threshold_expression 'I > 2\s(I)'
_cod_data_source_file d4dt00830h2.cif
_cod_data_source_block 200723d
_cod_depositor_comments 'Adding full bibliography for 7716752--7716760.cif.'
_cod_original_sg_symbol_H-M 'P 21/n'
_cod_database_code 7716754
_shelx_shelxl_version_number 2019/2
_shelx_space_group_comment
;
The symmetry employed for this shelxl refinement is uniquely defined
by the following loop, which should always be used as a source of
symmetry information in preference to the above space-group names.
They are only intended as comments.
;
_shelx_estimated_absorpt_t_min 0.549
_shelx_estimated_absorpt_t_max 0.783

loop_
_space_group_symop_operation_xyz
'x, y, z'
'-x+1/2, y+1/2, -z+1/2'
'-x, -y, -z'
'x-1/2, -y-1/2, z-1/2'

loop_
_atom_site_label
_atom_site_type_symbol
_atom_site_fract_x
_atom_site_fract_y
_atom_site_fract_z
_atom_site_U_iso_or_equiv
_atom_site_adp_type
_atom_site_occupancy
_atom_site_site_symmetry_order
_atom_site_calc_flag
_atom_site_refinement_flags_posn
_atom_site_refinement_flags_adp
_atom_site_refinement_flags_occupancy
_atom_site_disorder_assembly
_atom_site_disorder_group
Cu1 Cu 0.72493(7) 0.29392(5) 0.43961(5) 0.0308(3) Uani 1 1 d . . . . .
N1 N 0.3559(5) 0.2520(5) 0.3587(4) 0.0480(14) Uani 1 1 d . . . . .
N2 N 0.1278(5) 0.1566(5) 0.3118(4) 0.0522(14) Uani 1 1 d . . . . .
N3 N 0.1019(5) 0.2669(4) 0.5138(4) 0.0382(12) Uani 1 1 d . . . . .
N4 N 0.3301(5) 0.1752(4) 0.5750(4) 0.0376(11) Uani 1 1 d . . . . .
N5 N 0.7543(5) 0.4069(4) 0.5415(4) 0.0456(13) Uani 1 1 d . . . . .
H5A H 0.695683 0.399072 0.586902 0.055 Uiso 1 1 calc R U . . .
H5B H 0.850933 0.409025 0.580382 0.055 Uiso 1 1 calc R U . . .
N6 N 0.6898(5) 0.3983(4) 0.3265(4) 0.0464(12) Uani 1 1 d . . . . .
H6A H 0.745308 0.385536 0.279954 0.056 Uiso 1 1 calc R U . . .
H6B H 0.592121 0.398891 0.289872 0.056 Uiso 1 1 calc R U . . .
N7 N 0.7202(5) 0.1810(3) 0.3399(4) 0.0344(11) Uani 1 1 d . . . . .
H7A H 0.645290 0.189518 0.279900 0.041 Uiso 1 1 calc R U . . .
H7B H 0.807756 0.177758 0.321192 0.041 Uiso 1 1 calc R U . . .
N8 N 0.7423(5) 0.1897(3) 0.5513(3) 0.0353(11) Uani 1 1 d . . . . .
H8A H 0.813823 0.206356 0.610689 0.042 Uiso 1 1 calc R U . . .
H8B H 0.654231 0.183554 0.568908 0.042 Uiso 1 1 calc R U . . .
O1 O 0.4439(5) 0.3019(3) 0.4289(4) 0.0516(11) Uani 1 1 d . . . . .
O2 O 0.3832(5) 0.2350(5) 0.2699(3) 0.0814(18) Uani 1 1 d . . . . .
O3 O 0.1199(5) 0.1598(5) 0.2146(4) 0.094(2) Uani 1 1 d . U . . .
O4 O 0.0364(5) 0.1079(3) 0.3477(3) 0.0547(12) Uani 1 1 d . . . . .
O5 O 0.0124(4) 0.3085(3) 0.4360(3) 0.0470(11) Uani 1 1 d . . . . .
O6 O 0.0758(4) 0.2664(4) 0.6036(3) 0.0660(15) Uani 1 1 d . . . . .
O7 O 0.4247(4) 0.1219(3) 0.5484(3) 0.0451(10) Uani 1 1 d . . . . .
O8 O 0.3388(6) 0.1901(4) 0.6705(3) 0.0686(15) Uani 1 1 d . . . . .
O9 O 0.0932(10) 0.4468(6) 0.2780(6) 0.180(4) Uani 1 1 d . U . . .
H9C H 0.070111 0.407212 0.323155 0.216 Uiso 1 1 d R U . . .
H9D H 0.047001 0.428032 0.214355 0.216 Uiso 1 1 d R U . . .
C1 C 0.2332(6) 0.2109(4) 0.3854(4) 0.0388(14) Uani 1 1 d . . . . .
C2 C 0.2236(5) 0.2191(4) 0.4926(4) 0.0300(12) Uani 1 1 d . . . . .
C3 C 0.7155(10) 0.4981(5) 0.4821(6) 0.078(2) Uani 1 1 d . . . . .
H3A H 0.610851 0.514982 0.479185 0.094 Uiso 1 1 calc R U . . .
H3B H 0.779942 0.550938 0.520652 0.094 Uiso 1 1 calc R U . . .
C4 C 0.7317(11) 0.4931(6) 0.3768(6) 0.088(3) Uani 1 1 d . U . . .
H4A H 0.836902 0.506927 0.378213 0.106 Uiso 1 1 calc R U . . .
H4B H 0.668992 0.544177 0.333315 0.106 Uiso 1 1 calc R U . . .
C5 C 0.6964(7) 0.0899(4) 0.3930(5) 0.0452(15) Uani 1 1 d . . . . .
H5C H 0.731810 0.033619 0.358750 0.054 Uiso 1 1 calc R U . . .
H5D H 0.588687 0.080896 0.387123 0.054 Uiso 1 1 calc R U . . .
C6 C 0.7818(7) 0.0960(4) 0.5083(5) 0.0447(15) Uani 1 1 d . . . . .
H6C H 0.754866 0.040604 0.548431 0.054 Uiso 1 1 calc R U . . .
H6D H 0.890407 0.093315 0.514993 0.054 Uiso 1 1 calc R U . . .

loop_
_atom_site_aniso_label
_atom_site_aniso_U_11
_atom_site_aniso_U_22
_atom_site_aniso_U_33
_atom_site_aniso_U_23
_atom_site_aniso_U_13
_atom_site_aniso_U_12
Cu1 0.0418(4) 0.0304(4) 0.0224(4) -0.0005(3) 0.0122(3) -0.0001(3)
N1 0.028(3) 0.090(4) 0.031(3) 0.027(3) 0.016(2) 0.018(3)
N2 0.035(3) 0.092(4) 0.029(3) -0.011(3) 0.007(2) 0.021(3)
N3 0.031(3) 0.058(3) 0.029(3) -0.015(2) 0.015(2) -0.013(2)
N4 0.040(3) 0.047(3) 0.028(3) 0.002(2) 0.011(2) -0.009(2)
N5 0.063(3) 0.044(3) 0.036(3) -0.006(2) 0.024(3) -0.016(2)
N6 0.051(3) 0.054(3) 0.035(3) 0.006(2) 0.012(2) 0.008(3)
N7 0.033(2) 0.038(3) 0.030(3) -0.007(2) 0.0039(19) -0.002(2)
N8 0.038(3) 0.040(3) 0.026(3) 0.000(2) 0.006(2) -0.006(2)
O1 0.035(2) 0.072(3) 0.051(3) 0.014(2) 0.018(2) -0.004(2)
O2 0.044(3) 0.177(6) 0.031(3) 0.024(3) 0.024(2) 0.021(3)
O3 0.062(3) 0.193(6) 0.027(3) -0.030(3) 0.010(2) 0.002(4)
O4 0.041(2) 0.072(3) 0.050(3) -0.015(2) 0.010(2) -0.001(2)
O5 0.035(2) 0.059(3) 0.047(3) -0.003(2) 0.011(2) 0.0081(19)
O6 0.041(2) 0.129(4) 0.034(3) -0.027(3) 0.021(2) -0.013(3)
O7 0.041(2) 0.045(2) 0.049(3) 0.013(2) 0.0104(19) 0.008(2)
O8 0.072(3) 0.114(4) 0.019(2) 0.005(2) 0.010(2) -0.005(3)
O9 0.243(9) 0.119(6) 0.119(6) 0.004(5) -0.058(6) -0.049(6)
C1 0.023(3) 0.067(4) 0.028(3) 0.002(3) 0.010(2) 0.010(3)
C2 0.022(3) 0.047(3) 0.022(3) 0.001(2) 0.008(2) -0.001(2)
C3 0.134(7) 0.032(4) 0.074(6) -0.010(4) 0.036(5) -0.006(4)
C4 0.141(7) 0.055(4) 0.071(5) 0.022(4) 0.029(5) 0.010(5)
C5 0.064(4) 0.035(3) 0.039(4) -0.010(3) 0.017(3) -0.005(3)
C6 0.052(4) 0.034(3) 0.047(4) 0.005(3) 0.013(3) 0.000(3)

loop_
_atom_type_symbol
_atom_type_description
_atom_type_scat_dispersion_real
_atom_type_scat_dispersion_imag
_atom_type_scat_source
C C 0.0033 0.0016 'International Tables Vol C Tables 4.2.6.8 and 6.1.1.4'
H H 0.0000 0.0000 'International Tables Vol C Tables 4.2.6.8 and 6.1.1.4'
N N 0.0061 0.0033 'International Tables Vol C Tables 4.2.6.8 and 6.1.1.4'
O O 0.0106 0.0060 'International Tables Vol C Tables 4.2.6.8 and 6.1.1.4'
Cu Cu 0.3201 1.2651 'International Tables Vol C Tables 4.2.6.8 and 6.1.1.4'

loop_
_geom_angle_atom_site_label_1
_geom_angle_atom_site_label_2
_geom_angle_atom_site_label_3
_geom_angle
_geom_angle_site_symmetry_1
_geom_angle_site_symmetry_3
_geom_angle_publ_flag
N5 Cu1 N7 173.65(19) . . ?
N5 Cu1 N8 95.60(19) . . ?
N7 Cu1 N8 84.54(19) . . ?
N5 Cu1 N6 84.5(2) . . ?
N7 Cu1 N6 95.83(19) . . ?
N8 Cu1 N6 175.43(19) . . ?
N5 Cu1 O1 87.99(17) . . ?
N7 Cu1 O1 98.36(17) . . ?
N8 Cu1 O1 87.63(16) . . ?
N6 Cu1 O1 87.81(17) . . ?
O1 N1 O2 121.1(5) . . ?
O1 N1 C1 117.2(5) . . ?
O2 N1 C1 121.6(6) . . ?
O3 N2 O4 121.7(6) . . ?
O3 N2 C1 121.6(6) . . ?
O4 N2 C1 116.5(5) . . ?
O6 N3 O5 120.2(5) . . ?
O6 N3 C2 123.0(5) . . ?
O5 N3 C2 116.7(4) . . ?
O8 N4 O7 120.2(5) . . ?
O8 N4 C2 123.3(5) . . ?
O7 N4 C2 116.4(4) . . ?
C3 N5 Cu1 109.6(4) . . ?
C3 N5 H5A 109.7 . . ?
Cu1 N5 H5A 109.7 . . ?
C3 N5 H5B 109.7 . . ?
Cu1 N5 H5B 109.7 . . ?
H5A N5 H5B 108.2 . . ?
C4 N6 Cu1 109.2(4) . . ?
C4 N6 H6A 109.8 . . ?
Cu1 N6 H6A 109.8 . . ?
C4 N6 H6B 109.8 . . ?
Cu1 N6 H6B 109.8 . . ?
H6A N6 H6B 108.3 . . ?
C5 N7 Cu1 109.3(3) . . ?
C5 N7 H7A 109.8 . . ?
Cu1 N7 H7A 109.8 . . ?
C5 N7 H7B 109.8 . . ?
Cu1 N7 H7B 109.8 . . ?
H7A N7 H7B 108.3 . . ?
C6 N8 Cu1 108.8(3) . . ?
C6 N8 H8A 109.9 . . ?
Cu1 N8 H8A 109.9 . . ?
C6 N8 H8B 109.9 . . ?
Cu1 N8 H8B 109.9 . . ?
H8A N8 H8B 108.3 . . ?
N1 O1 Cu1 118.2(3) . . ?
H9C O9 H9D 108.4 . . ?
N2 C1 N1 121.1(5) . . ?
N2 C1 C2 120.3(5) . . ?
N1 C1 C2 118.4(5) . . ?
N4 C2 N3 120.0(4) . . ?
N4 C2 C1 120.5(5) . . ?
N3 C2 C1 119.4(5) . . ?
C4 C3 N5 113.3(6) . . ?
C4 C3 H3A 108.9 . . ?
N5 C3 H3A 108.9 . . ?
C4 C3 H3B 108.9 . . ?
N5 C3 H3B 108.9 . . ?
H3A C3 H3B 107.7 . . ?
C3 C4 N6 113.2(6) . . ?
C3 C4 H4A 108.9 . . ?
N6 C4 H4A 108.9 . . ?
C3 C4 H4B 108.9 . . ?
N6 C4 H4B 108.9 . . ?
H4A C4 H4B 107.8 . . ?
N7 C5 C6 108.5(5) . . ?
N7 C5 H5C 110.0 . . ?
C6 C5 H5C 110.0 . . ?
N7 C5 H5D 110.0 . . ?
C6 C5 H5D 110.0 . . ?
H5C C5 H5D 108.4 . . ?
N8 C6 C5 107.8(5) . . ?
N8 C6 H6C 110.1 . . ?
C5 C6 H6C 110.1 . . ?
N8 C6 H6D 110.1 . . ?
C5 C6 H6D 110.1 . . ?
H6C C6 H6D 108.5 . . ?

loop_
_geom_bond_atom_site_label_1
_geom_bond_atom_site_label_2
_geom_bond_distance
_geom_bond_site_symmetry_2
_geom_bond_publ_flag
Cu1 N5 1.972(5) . ?
Cu1 N7 1.975(4) . ?
Cu1 N8 1.975(4) . ?
Cu1 N6 1.979(5) . ?
Cu1 O1 2.526(4) . ?
N1 O1 1.233(6) . ?
N1 O2 1.244(6) . ?
N1 C1 1.366(7) . ?
N2 O3 1.226(6) . ?
N2 O4 1.236(6) . ?
N2 C1 1.366(7) . ?
N3 O6 1.229(5) . ?
N3 O5 1.242(6) . ?
N3 C2 1.366(6) . ?
N4 O8 1.218(6) . ?
N4 O7 1.234(6) . ?
N4 C2 1.364(7) . ?
N5 C3 1.437(8) . ?
N5 H5A 0.8900 . ?
N5 H5B 0.8900 . ?
N6 C4 1.434(9) . ?
N6 H6A 0.8900 . ?
N6 H6B 0.8900 . ?
N7 C5 1.443(7) . ?
N7 H7A 0.8900 . ?
N7 H7B 0.8900 . ?
N8 C6 1.456(7) . ?
N8 H8A 0.8900 . ?
N8 H8B 0.8900 . ?
O9 H9C 0.8500 . ?
O9 H9D 0.8500 . ?
C1 C2 1.398(7) . ?
C3 C4 1.392(10) . ?
C3 H3A 0.9700 . ?
C3 H3B 0.9700 . ?
C4 H4A 0.9700 . ?
C4 H4B 0.9700 . ?
C5 C6 1.478(8) . ?
C5 H5C 0.9700 . ?
C5 H5D 0.9700 . ?
C6 H6C 0.9700 . ?
C6 H6D 0.9700 . ?

loop_
_geom_hbond_atom_site_label_D
_geom_hbond_atom_site_label_H
_geom_hbond_atom_site_label_A
_geom_hbond_distance_DH
_geom_hbond_distance_HA
_geom_hbond_distance_DA
_geom_hbond_angle_DHA
_geom_hbond_site_symmetry_A
_geom_hbond_publ_flag
N5 H5A O3 0.89 2.08 2.931(6) 158.5 4_666 yes
N5 H5B O9 0.89 2.61 3.073(8) 113.4 3_666 yes
N6 H6A O8 0.89 2.08 2.935(6) 160.7 4_665 yes
N7 H7A O2 0.89 2.43 3.048(6) 126.7 . yes
N7 H7A O6 0.89 2.25 3.044(6) 147.8 4_665 yes
N7 H7B O4 0.89 2.23 3.016(6) 147.7 1_655 yes
N8 H8A O2 0.89 2.12 2.932(6) 151.8 4_666 yes
N8 H8A O6 0.89 2.54 3.107(6) 122.3 1_655 yes
N8 H8B O7 0.89 2.20 3.019(6) 153.4 . yes
O9 H9C O5 0.85 2.12 2.972(9) 179.9 . yes
O9 H9D N4 0.85 2.68 3.451(8) 152.3 4_565 yes
O9 H9D O7 0.85 2.23 3.075(8) 179.5 4_565 yes
O9 H9D O8 0.85 2.42 2.995(9) 125.3 4_565 yes
C3 H3B O5 0.97 2.63 3.553(9) 160.1 3_666 yes
C3 H3B O9 0.97 2.53 3.192(10) 125.5 3_666 yes

loop_
_geom_torsion_atom_site_label_1
_geom_torsion_atom_site_label_2
_geom_torsion_atom_site_label_3
_geom_torsion_atom_site_label_4
_geom_torsion
_geom_torsion_site_symmetry_1
_geom_torsion_site_symmetry_2
_geom_torsion_site_symmetry_3
_geom_torsion_site_symmetry_4
_geom_torsion_publ_flag
O2 N1 O1 Cu1 -31.7(7) . . . . ?
C1 N1 O1 Cu1 144.1(4) . . . . ?
O3 N2 C1 N1 -15.8(9) . . . . ?
O4 N2 C1 N1 167.6(5) . . . . ?
O3 N2 C1 C2 169.2(6) . . . . ?
O4 N2 C1 C2 -7.5(8) . . . . ?
O1 N1 C1 N2 178.3(5) . . . . ?
O2 N1 C1 N2 -5.9(9) . . . . ?
O1 N1 C1 C2 -6.5(8) . . . . ?
O2 N1 C1 C2 169.2(5) . . . . ?
O8 N4 C2 N3 -13.2(8) . . . . ?
O7 N4 C2 N3 170.2(5) . . . . ?
O8 N4 C2 C1 170.4(5) . . . . ?
O7 N4 C2 C1 -6.1(8) . . . . ?
O6 N3 C2 N4 -5.7(8) . . . . ?
O5 N3 C2 N4 177.3(5) . . . . ?
O6 N3 C2 C1 170.7(5) . . . . ?
O5 N3 C2 C1 -6.3(7) . . . . ?
N2 C1 C2 N4 111.6(6) . . . . ?
N1 C1 C2 N4 -63.7(7) . . . . ?
N2 C1 C2 N3 -64.8(7) . . . . ?
N1 C1 C2 N3 120.0(6) . . . . ?
Cu1 N5 C3 C4 -26.0(9) . . . . ?
N5 C3 C4 N6 36.6(11) . . . . ?
Cu1 N6 C4 C3 -28.5(9) . . . . ?
Cu1 N7 C5 C6 -37.8(5) . . . . ?
Cu1 N8 C6 C5 -38.9(5) . . . . ?
N7 C5 C6 N8 50.7(6) . . . . ?
